data_4106914
loop_
_publ_author_name
'Shinsuke Ishihara'
'Jonathan P. Hill'
'Atsuomi Shundo'
'Gary J. Richards'
'Jan Labuta'
'Kei Ohkubo'
'Shunichi Fukuzumi'
'Akira Sato'
'Mark R. J. Elsegood'
'Simon J. Teat'
'Katsuhiko Ariga'

_publ_contact_author
; 
'Jonathan P. Hill'
;
_publ_contact_author_email jonathan.hill@nims.go.jp
_publ_contact_author_phone '+81 29 860 4399'
_publ_section_title
;
 Reversible Photoredox Switching of Porphyrin-Bridged
 Bis-2,6-di-tert-butylphenols
;
_journal_name_full 'Journal of the American Chemical Society'
_journal_page_first 16119
_journal_page_last 16126
_journal_paper_doi 10.1021/ja2056165
_journal_volume 133
_journal_year 2011
_chemical_formula_moiety 'C66 H74 N4 O8, 2(C H2 Cl2)'
_chemical_formula_sum 'C68 H78 Cl4 N4 O8'
_chemical_formula_weight 1221.14
_chemical_name_systematic
; 
 ? 
;
_space_group_IT_number 14
_symmetry_cell_setting monoclinic
_symmetry_space_group_name_Hall '-P 2yn'
_symmetry_space_group_name_H-M 'P 1 21/n 1'
_atom_sites_solution_hydrogens geom
_atom_sites_solution_primary direct
_atom_sites_solution_secondary difmap
_audit_creation_method SHELXL-97
_cell_angle_alpha 90.00
_cell_angle_beta 92.847(4)
_cell_angle_gamma 90.00
_cell_formula_units_Z 2
_cell_length_a 15.102(4)
_cell_length_b 14.324(3)
_cell_length_c 15.194(4)
_cell_measurement_temperature 180(2)
_cell_measurement_theta_max 26.495
_cell_measurement_theta_min 2.844
_cell_volume 3282.7(14)
_computing_cell_refinement 'Bruker SAINT'
_computing_data_collection 'Bruker APEX'
_computing_data_reduction 'Bruker SAINT'
_computing_molecular_graphics 'Bruker SHELXTL'
_computing_publication_material 'Bruker SHELXTL and local programs'
_computing_structure_refinement 'SHELXL-97 (Sheldrick, 1997)'
_computing_structure_solution 'SHELXS-97 (Sheldrick, 1990)'
_diffrn_ambient_temperature 180(2)
_diffrn_measured_fraction_theta_full 0.918
_diffrn_measured_fraction_theta_max 0.918
_diffrn_measurement_device_type 'Bruker APEX CCD diffractometer'
_diffrn_radiation_monochromator graphite
_diffrn_radiation_source 'fine-focus sealed tube'
_diffrn_radiation_type MoK\a
_diffrn_radiation_wavelength 0.71073
_diffrn_reflns_av_R_equivalents 0.0221
_diffrn_reflns_av_sigmaI/netI 0.0193
_diffrn_reflns_limit_h_max 19
_diffrn_reflns_limit_h_min -19
_diffrn_reflns_limit_k_max 17
_diffrn_reflns_limit_k_min -18
_diffrn_reflns_limit_l_max 18
_diffrn_reflns_limit_l_min -18
_diffrn_reflns_number 25925
_diffrn_reflns_theta_full 27.05
_diffrn_reflns_theta_max 27.05
_diffrn_reflns_theta_min 1.96
_exptl_absorpt_coefficient_mu 0.090
_exptl_absorpt_correction_T_max 0.8621
_exptl_absorpt_correction_T_min 0.4842
_exptl_absorpt_correction_type multi-scan
_exptl_absorpt_process_details 'SADABS v2008/1, Sheldrick, G.M., (2008)'
_exptl_crystal_colour purple
_exptl_crystal_density_diffrn 1.248
_exptl_crystal_description block
_exptl_crystal_F_000 1278
_exptl_crystal_size_max 0.8
_exptl_crystal_size_mid 0.4
_exptl_crystal_size_min 0.4
_refine_diff_density_max 0.733
_refine_diff_density_min -0.655
_refine_diff_density_rms 0.054
_refine_ls_extinction_coef 0.0010(7)
_refine_ls_extinction_expression Fc^*^=kFc[1+0.001xFc^2^\l^3^/sin(2\q)]^-1/4^
_refine_ls_extinction_method SHELXL
_refine_ls_goodness_of_fit_ref 1.040
_refine_ls_hydrogen_treatment mixed
_refine_ls_matrix_type full
_refine_ls_number_parameters 390
_refine_ls_number_reflns 6636
_refine_ls_number_restraints 0
_refine_ls_restrained_S_all 1.040
_refine_ls_R_factor_all 0.0560
_refine_ls_R_factor_gt 0.0512
_refine_ls_shift/su_max 0.002
_refine_ls_shift/su_mean 0.000
_refine_ls_structure_factor_coef Fsqd
_refine_ls_weighting_details 'calc w=1/[\s^2^(Fo^2^)+(0.0710P)^2^+2.0275P] where P=(Fo^2^+2Fc^2^)/3'
_refine_ls_weighting_scheme calc
_refine_ls_wR_factor_gt 0.1355
_refine_ls_wR_factor_ref 0.1399
_reflns_number_gt 5918
_reflns_number_total 6636
_reflns_threshold_expression >2sigma(I)
_cod_data_source_file ja2056165_si_002.cif
_cod_data_source_block prome2
_cod_original_cell_volume 3282.8(13)
_cod_database_code 4106914

loop_
_symmetry_equiv_pos_as_xyz
'x, y, z'
'-x+1/2, y+1/2, -z+1/2'
'-x, -y, -z'
'x-1/2, -y-1/2, z-1/2'

loop_
_atom_site_label
_atom_site_type_symbol
_atom_site_fract_x
_atom_site_fract_y
_atom_site_fract_z
_atom_site_U_iso_or_equiv
_atom_site_adp_type
_atom_site_occupancy
_atom_site_symmetry_multiplicity
_atom_site_calc_flag
_atom_site_refinement_flags
Cl1 Cl 0.80199(5) 0.99406(6) 0.08937(7) 0.0931(3) Uani 1 1 d .
Cl2 Cl 0.64237(7) 0.95429(8) -0.01492(7) 0.1090(4) Uani 1 1 d .
C2 C 0.68846(18) 0.9709(2) 0.08836(19) 0.0682(7) Uani 1 1 d .
H2A H 0.6788 0.9155 0.1233 0.082 Uiso 1 1 calc R
H2B H 0.6588 1.0227 0.1157 0.082 Uiso 1 1 calc R
N3 N 0.95554(9) 0.36314(9) 0.01864(8) 0.0233(3) Uani 1 1 d .
H3 H 0.9747 0.4192 0.0128 0.028 Uiso 1 1 calc R
O4 O 0.89529(8) 0.14957(10) 0.48610(8) 0.0378(3) Uani 1 1 d .
H4 H 0.8429 0.1354 0.4888 0.057 Uiso 1 1 calc R
O5 O 0.78951(8) 0.07175(8) -0.39403(7) 0.0328(3) Uani 1 1 d .
N6 N 0.99015(8) 0.48661(9) -0.13259(8) 0.0223(3) Uani 1 1 d .
C7 C 0.96079(10) 0.35785(11) 0.18129(10) 0.0236(3) Uani 1 1 d .
O8 O 0.93575(9) 0.02360(9) -0.30128(9) 0.0416(3) Uani 1 1 d .
C9 C 0.85937(10) 0.26225(11) 0.27077(10) 0.0254(3) Uani 1 1 d .
H9 H 0.8149 0.2737 0.2276 0.030 Uiso 1 1 calc R
C10 C 0.96107(10) 0.40811(11) -0.17676(9) 0.0224(3) Uani 1 1 d .
O11 O 0.69829(9) 0.22666(10) -0.35533(9) 0.0417(3) Uani 1 1 d .
C12 C 1.00993(10) 0.28051(11) 0.32413(10) 0.0243(3) Uani 1 1 d .
H12 H 1.0669 0.3024 0.3159 0.029 Uiso 1 1 calc R
C13 C 0.99407(10) 0.23094(10) 0.40042(10) 0.0234(3) Uani 1 1 d .
C14 C 0.94328(10) 0.29853(11) 0.25938(10) 0.0241(3) Uani 1 1 d .
C15 C 0.94461(10) 0.31883(11) 0.09742(10) 0.0242(3) Uani 1 1 d .
C16 C 0.89341(10) 0.25317(11) -0.20227(9) 0.0239(3) Uani 1 1 d .
C17 C 0.96370(10) 0.42231(11) -0.27100(10) 0.0256(3) Uani 1 1 d .
H17 H 0.9476 0.3793 -0.3148 0.031 Uiso 1 1 calc R
C18 C 0.93116(10) 0.30424(10) -0.04937(10) 0.0233(3) Uani 1 1 d .
C19 C 0.81319(11) 0.27390(11) -0.24659(10) 0.0279(3) Uani 1 1 d .
H19 H 0.7840 0.3293 -0.2347 0.033 Uiso 1 1 calc R
C20 C 0.90729(11) 0.19638(11) 0.40961(10) 0.0254(3) Uani 1 1 d .
C21 C 0.89972(11) 0.10738(11) -0.28031(10) 0.0283(3) Uani 1 1 d .
C22 C 0.90389(11) 0.21812(11) -0.01144(10) 0.0277(3) Uani 1 1 d .
H22 H 0.8833 0.1657 -0.0423 0.033 Uiso 1 1 calc R
C23 C 0.93663(11) 0.16991(11) -0.21824(10) 0.0270(3) Uani 1 1 d .
H23 H 0.9899 0.1558 -0.1878 0.032 Uiso 1 1 calc R
C24 C 0.99375(11) 0.50933(11) -0.28310(10) 0.0263(3) Uani 1 1 d .
H24 H 1.0029 0.5379 -0.3368 0.032 Uiso 1 1 calc R
C25 C 0.82056(11) 0.12939(11) -0.32654(10) 0.0269(3) Uani 1 1 d .
C26 C 0.91334(11) 0.22639(11) 0.07753(10) 0.0279(3) Uani 1 1 d .
H26 H 0.9016 0.1802 0.1184 0.033 Uiso 1 1 calc R
C27 C 0.77647(11) 0.21220(12) -0.30862(10) 0.0286(3) Uani 1 1 d .
C28 C 0.83888(10) 0.20934(11) 0.34411(10) 0.0253(3) Uani 1 1 d .
C29 C 0.74487(11) 0.16826(13) 0.35120(11) 0.0322(4) Uani 1 1 d .
C30 C 0.93203(10) 0.32470(10) -0.13939(10) 0.0226(3) Uani 1 1 d .
C31 C 1.06751(11) 0.21757(11) 0.47346(10) 0.0276(3) Uani 1 1 d .
C32 C 1.15615(12) 0.25853(16) 0.44666(13) 0.0423(5) Uani 1 1 d .
H32A H 1.1743 0.2278 0.3944 0.063 Uiso 1 1 calc R
H32B H 1.2003 0.2493 0.4935 0.063 Uiso 1 1 calc R
H32C H 1.1492 0.3241 0.4353 0.063 Uiso 1 1 calc R
C33 C 1.04172(13) 0.26981(14) 0.55687(11) 0.0367(4) Uani 1 1 d .
H33A H 1.0876 0.2621 0.6023 0.055 Uiso 1 1 calc R
H33B H 0.9871 0.2450 0.5766 0.055 Uiso 1 1 calc R
H33C H 1.0344 0.3350 0.5438 0.055 Uiso 1 1 calc R
C34 C 0.65815(14) 0.31604(15) -0.34987(15) 0.0475(5) Uani 1 1 d .
H34A H 0.6402 0.3263 -0.2909 0.071 Uiso 1 1 calc R
H34B H 0.6072 0.3190 -0.3901 0.071 Uiso 1 1 calc R
H34C H 0.6999 0.3632 -0.3649 0.071 Uiso 1 1 calc R
C35 C 1.00916(10) 0.55032(11) -0.19630(9) 0.0229(3) Uani 1 1 d .
C36 C 0.69810(13) 0.21104(16) 0.42906(13) 0.0448(5) Uani 1 1 d .
H36A H 0.6918 0.2771 0.4203 0.067 Uiso 1 1 calc R
H36B H 0.7327 0.1994 0.4827 0.067 Uiso 1 1 calc R
H36C H 0.6406 0.1833 0.4328 0.067 Uiso 1 1 calc R
C37 C 0.74878(14) 0.06094(14) 0.35921(15) 0.0451(5) Uani 1 1 d .
H37A H 0.6898 0.0366 0.3623 0.068 Uiso 1 1 calc R
H37B H 0.7831 0.0441 0.4116 0.068 Uiso 1 1 calc R
H37C H 0.7758 0.0354 0.3087 0.068 Uiso 1 1 calc R
C38 C 1.08339(14) 0.11374(13) 0.49500(13) 0.0402(4) Uani 1 1 d .
H38A H 1.0969 0.0809 0.4423 0.060 Uiso 1 1 calc R
H38B H 1.0310 0.0876 0.5185 0.060 Uiso 1 1 calc R
H38C H 1.1321 0.1079 0.5377 0.060 Uiso 1 1 calc R
C39 C 0.68607(12) 0.18977(17) 0.26819(13) 0.0461(5) Uani 1 1 d .
H39A H 0.7143 0.1671 0.2171 0.069 Uiso 1 1 calc R
H39B H 0.6775 0.2560 0.2632 0.069 Uiso 1 1 calc R
H39C H 0.6297 0.1596 0.2724 0.069 Uiso 1 1 calc R
C40 C 0.7207(2) 0.0119(2) -0.37330(18) 0.0741(9) Uani 1 1 d .
H40A H 0.7357 -0.0192 -0.3186 0.111 Uiso 1 1 calc R
H40B H 0.7117 -0.0337 -0.4192 0.111 Uiso 1 1 calc R
H40C H 0.6673 0.0473 -0.3678 0.111 Uiso 1 1 calc R
C41 C 1.01834(16) -0.00071(16) -0.25836(18) 0.0592(7) Uani 1 1 d .
H41A H 1.0623 0.0445 -0.2725 0.089 Uiso 1 1 calc R
H41B H 1.0362 -0.0613 -0.2778 0.089 Uiso 1 1 calc R
H41C H 1.0123 -0.0017 -0.1958 0.089 Uiso 1 1 calc R

loop_
_atom_site_aniso_label
_atom_site_aniso_U_11
_atom_site_aniso_U_22
_atom_site_aniso_U_33
_atom_site_aniso_U_23
_atom_site_aniso_U_13
_atom_site_aniso_U_12
Cl1 0.0631(4) 0.0919(6) 0.1219(7) -0.0147(5) -0.0193(4) -0.0212(4)
Cl2 0.0993(7) 0.1119(7) 0.1103(7) -0.0279(6) -0.0504(6) -0.0020(5)
C2 0.0619(16) 0.0759(18) 0.0663(16) 0.0050(13) -0.0004(13) -0.0071(13)
N3 0.0283(7) 0.0232(6) 0.0182(6) 0.0001(5) 0.0001(5) -0.0032(5)
O4 0.0337(7) 0.0535(8) 0.0259(6) 0.0160(5) -0.0023(5) -0.0115(6)
O5 0.0374(7) 0.0359(6) 0.0250(6) -0.0059(5) 0.0000(5) -0.0153(5)
N6 0.0234(6) 0.0241(6) 0.0192(6) -0.0004(5) 0.0007(5) -0.0010(5)
C7 0.0238(7) 0.0276(7) 0.0194(7) 0.0016(6) 0.0004(6) -0.0015(6)
O8 0.0438(7) 0.0336(7) 0.0462(8) -0.0173(6) -0.0093(6) 0.0062(6)
C9 0.0271(8) 0.0299(8) 0.0188(7) 0.0008(6) -0.0023(6) -0.0016(6)
C10 0.0222(7) 0.0257(7) 0.0192(7) -0.0026(5) 0.0007(5) 0.0020(6)
O11 0.0337(7) 0.0460(8) 0.0437(7) -0.0065(6) -0.0137(6) 0.0012(6)
C12 0.0245(7) 0.0263(7) 0.0220(7) -0.0015(6) 0.0007(6) -0.0035(6)
C13 0.0264(8) 0.0244(7) 0.0194(7) -0.0017(5) -0.0012(6) 0.0002(6)
C14 0.0292(8) 0.0247(7) 0.0181(7) -0.0002(6) 0.0008(6) -0.0026(6)
C15 0.0253(7) 0.0267(7) 0.0203(7) 0.0026(6) -0.0003(6) -0.0016(6)
C16 0.0282(8) 0.0263(7) 0.0171(7) -0.0008(6) 0.0019(6) -0.0035(6)
C17 0.0297(8) 0.0287(8) 0.0184(7) -0.0035(6) 0.0017(6) 0.0008(6)
C18 0.0241(7) 0.0247(7) 0.0209(7) -0.0015(6) -0.0002(6) -0.0005(6)
C19 0.0301(8) 0.0279(8) 0.0255(8) -0.0022(6) 0.0010(6) 0.0011(6)
C20 0.0302(8) 0.0271(7) 0.0189(7) 0.0020(6) 0.0016(6) -0.0029(6)
C21 0.0332(8) 0.0263(8) 0.0255(8) -0.0039(6) 0.0031(6) -0.0019(6)
C22 0.0339(8) 0.0248(7) 0.0242(8) -0.0012(6) 0.0000(6) -0.0051(6)
C23 0.0286(8) 0.0282(8) 0.0237(7) -0.0026(6) -0.0020(6) 0.0003(6)
C24 0.0316(8) 0.0305(8) 0.0169(7) 0.0003(6) 0.0023(6) -0.0007(6)
C25 0.0312(8) 0.0290(8) 0.0205(7) -0.0024(6) 0.0023(6) -0.0095(6)
C26 0.0341(8) 0.0256(8) 0.0238(8) 0.0026(6) 0.0002(6) -0.0046(6)
C27 0.0268(8) 0.0351(8) 0.0239(8) 0.0003(6) -0.0006(6) -0.0044(6)
C28 0.0251(8) 0.0292(8) 0.0215(7) -0.0001(6) 0.0003(6) -0.0038(6)
C29 0.0251(8) 0.0435(10) 0.0278(8) 0.0061(7) -0.0008(6) -0.0080(7)
C30 0.0238(7) 0.0240(7) 0.0199(7) -0.0026(5) 0.0012(6) 0.0012(6)
C31 0.0272(8) 0.0328(8) 0.0224(7) 0.0007(6) -0.0039(6) -0.0005(6)
C32 0.0282(9) 0.0634(13) 0.0346(9) 0.0071(9) -0.0060(7) -0.0050(8)
C33 0.0412(10) 0.0442(10) 0.0240(8) -0.0056(7) -0.0052(7) -0.0020(8)
C34 0.0368(10) 0.0505(12) 0.0536(12) 0.0026(9) -0.0122(9) 0.0044(9)
C35 0.0226(7) 0.0273(7) 0.0188(7) 0.0010(6) 0.0012(5) 0.0003(6)
C36 0.0322(9) 0.0641(13) 0.0387(10) 0.0069(9) 0.0073(8) 0.0010(9)
C37 0.0393(10) 0.0438(11) 0.0520(12) 0.0046(9) -0.0022(9) -0.0152(8)
C38 0.0438(10) 0.0364(9) 0.0391(10) 0.0020(8) -0.0104(8) 0.0091(8)
C39 0.0275(9) 0.0722(14) 0.0378(10) 0.0111(9) -0.0068(8) -0.0144(9)
C40 0.0820(18) 0.0781(18) 0.0649(16) -0.0292(13) 0.0304(14) -0.0586(15)
C41 0.0528(13) 0.0463(12) 0.0763(16) -0.0269(11) -0.0178(12) 0.0200(10)

loop_
_atom_type_symbol
_atom_type_description
_atom_type_scat_dispersion_real
_atom_type_scat_dispersion_imag
_atom_type_scat_source
C C 0.0033 0.0016 'International Tables Vol C Tables 4.2.6.8 and 6.1.1.4'
H H 0.0000 0.0000 'International Tables Vol C Tables 4.2.6.8 and 6.1.1.4'
N N 0.0061 0.0033 'International Tables Vol C Tables 4.2.6.8 and 6.1.1.4'
O O 0.0106 0.0060 'International Tables Vol C Tables 4.2.6.8 and 6.1.1.4'
Cl Cl 0.1484 0.1585 'International Tables Vol C Tables 4.2.6.8 and 6.1.1.4'

loop_
_geom_angle_atom_site_label_1
_geom_angle_atom_site_label_2
_geom_angle_atom_site_label_3
_geom_angle
_geom_angle_site_symmetry_1
_geom_angle_site_symmetry_3
Cl2 C2 Cl1 113.04(17) . .
C18 N3 C15 109.49(13) . .
C25 O5 C40 115.42(14) . .
C10 N6 C35 105.88(12) . .
C15 C7 C35 124.10(14) . 3_765
C15 C7 C14 117.74(13) . .
C35 C7 C14 118.14(13) 3_765 .
C21 O8 C41 117.39(14) . .
C14 C9 C28 122.88(14) . .
N6 C10 C30 126.85(13) . .
N6 C10 C17 110.18(13) . .
C30 C10 C17 122.97(14) . .
C27 O11 C34 117.89(14) . .
C13 C12 C14 122.27(14) . .
C12 C13 C20 117.39(14) . .
C12 C13 C31 121.07(14) . .
C20 C13 C31 121.50(13) . .
C9 C14 C12 118.27(14) . .
C9 C14 C7 120.70(14) . .
C12 C14 C7 121.00(14) . .
N3 C15 C7 125.84(14) . .
N3 C15 C26 107.22(13) . .
C7 C15 C26 126.94(14) . .
C23 C16 C19 120.39(14) . .
C23 C16 C30 121.85(14) . .
C19 C16 C30 117.73(14) . .
C24 C17 C10 106.96(13) . .
N3 C18 C30 126.36(14) . .
N3 C18 C22 107.41(13) . .
C30 C18 C22 126.23(14) . .
C27 C19 C16 120.19(15) . .
O4 C20 C28 122.89(14) . .
O4 C20 C13 114.83(14) . .
C28 C20 C13 122.27(14) . .
O8 C21 C25 115.12(14) . .
O8 C21 C23 124.91(15) . .
C25 C21 C23 119.97(15) . .
C26 C22 C18 107.92(14) . .
C16 C23 C21 119.61(15) . .
C17 C24 C35 106.93(13) . .
O5 C25 C21 119.39(15) . .
O5 C25 C27 120.42(15) . .
C21 C25 C27 120.04(14) . .
C22 C26 C15 107.94(14) . .
O11 C27 C19 124.30(16) . .
O11 C27 C25 115.95(14) . .
C19 C27 C25 119.75(15) . .
C9 C28 C20 116.83(14) . .
C9 C28 C29 120.23(14) . .
C20 C28 C29 122.94(14) . .
C36 C29 C39 106.44(16) . .
C36 C29 C37 110.75(16) . .
C39 C29 C37 106.42(16) . .
C36 C29 C28 111.17(15) . .
C39 C29 C28 111.21(14) . .
C37 C29 C28 110.68(15) . .
C18 C30 C10 126.32(14) . .
C18 C30 C16 117.23(13) . .
C10 C30 C16 116.35(13) . .
C32 C31 C33 107.00(14) . .
C32 C31 C38 107.29(15) . .
C33 C31 C38 109.75(14) . .
C32 C31 C13 111.55(13) . .
C33 C31 C13 109.27(13) . .
C38 C31 C13 111.85(13) . .
N6 C35 C7 125.82(13) . 3_765
N6 C35 C24 110.03(13) . .
C7 C35 C24 124.15(14) 3_765 .

loop_
_geom_bond_atom_site_label_1
_geom_bond_atom_site_label_2
_geom_bond_distance
_geom_bond_site_symmetry_2
Cl1 C2 1.746(3) .
Cl2 C2 1.701(3) .
N3 C18 1.3702(19) .
N3 C15 1.3721(19) .
O4 C20 1.3616(19) .
O5 C25 1.3802(18) .
O5 C40 1.395(2) .
N6 C10 1.3706(19) .
N6 C35 1.3710(19) .
C7 C15 1.402(2) .
C7 C35 1.406(2) 3_765
C7 C14 1.494(2) .
O8 C21 1.362(2) .
O8 C41 1.422(3) .
C9 C14 1.388(2) .
C9 C28 1.395(2) .
C10 C30 1.403(2) .
C10 C17 1.449(2) .
O11 C27 1.363(2) .
O11 C34 1.421(3) .
C12 C13 1.390(2) .
C12 C14 1.396(2) .
C13 C20 1.414(2) .
C13 C31 1.542(2) .
C15 C26 1.433(2) .
C16 C23 1.387(2) .
C16 C19 1.389(2) .
C16 C30 1.499(2) .
C17 C24 1.342(2) .
C18 C30 1.400(2) .
C18 C22 1.431(2) .
C19 C27 1.388(2) .
C20 C28 1.411(2) .
C21 C25 1.392(2) .
C21 C23 1.397(2) .
C22 C26 1.357(2) .
C24 C35 1.452(2) .
C25 C27 1.394(2) .
C28 C29 1.546(2) .
C29 C36 1.535(3) .
C29 C39 1.537(2) .
C29 C37 1.543(3) .
C31 C32 1.535(2) .
C31 C33 1.539(2) .
C31 C38 1.539(2) .
C35 C7 1.406(2) 3_765
